data_7209982
loop_
_publ_author_name
'Dong, Wen-Wen'
'Li, Dong-Sheng'
'Zhao, Jun'
'Ma, Lu-Fang'
'Wu, Ya-Pan'
'Duan, Ya-Ping'

_publ_section_title
;
 Two solvent-dependent manganese(ii) supramolecular isomers: solid-state
 transformation and magnetic properties
;
_journal_issue 27
_journal_name_full CrystEngComm
_journal_page_first 5412
_journal_paper_doi 10.1039/c3ce40565f
_journal_volume 15
_journal_year 2013
_chemical_formula_sum 'C18 H18 Mn2 N14 O4'
_chemical_formula_weight 604.34
_chemical_name_systematic
;
?
;
_space_group_IT_number 60
_symmetry_cell_setting orthorhombic
_symmetry_space_group_name_Hall '-P 2n 2ab'
_symmetry_space_group_name_H-M 'P b c n'
_atom_sites_solution_hydrogens geom
_atom_sites_solution_primary direct
_atom_sites_solution_secondary difmap
_audit_creation_method SHELXL-97
_cell_angle_alpha 90.00
_cell_angle_beta 90.00
_cell_angle_gamma 90.00
_cell_formula_units_Z 8
_cell_length_a 23.746(8)
_cell_length_b 12.946(4)
_cell_length_c 15.957(5)
_cell_measurement_temperature 296(2)
_cell_volume 4905(3)
_computing_structure_refinement 'SHELXL-97 (Sheldrick, 2008)'
_computing_structure_solution 'SHELXS-97 (Sheldrick, 2008)'
_diffrn_ambient_temperature 296(2)
_diffrn_measured_fraction_theta_full 0.998
_diffrn_measured_fraction_theta_max 0.998
_diffrn_radiation_monochromator graphite
_diffrn_radiation_source 'fine-focus sealed tube'
_diffrn_radiation_type MoK\a
_diffrn_radiation_wavelength 0.71073
_diffrn_reflns_av_R_equivalents 0.0935
_diffrn_reflns_av_sigmaI/netI 0.0393
_diffrn_reflns_limit_h_max 30
_diffrn_reflns_limit_h_min -30
_diffrn_reflns_limit_k_max 16
_diffrn_reflns_limit_k_min -16
_diffrn_reflns_limit_l_max 20
_diffrn_reflns_limit_l_min -20
_diffrn_reflns_number 49835
_diffrn_reflns_theta_full 27.49
_diffrn_reflns_theta_max 27.49
_diffrn_reflns_theta_min 2.55
_exptl_absorpt_coefficient_mu 1.087
_exptl_absorpt_correction_T_max 0.8716
_exptl_absorpt_correction_T_min 0.8120
_exptl_absorpt_correction_type multi-scan
_exptl_absorpt_process_details 'CrystalClear (Rigaku, 2011)'
_exptl_crystal_colour yellow
_exptl_crystal_density_diffrn 1.637
_exptl_crystal_density_method 'not measured'
_exptl_crystal_description prism
_exptl_crystal_F_000 2448
_exptl_crystal_size_max 0.20
_exptl_crystal_size_mid 0.16
_exptl_crystal_size_min 0.13
_refine_diff_density_max 0.484
_refine_diff_density_min -0.447
_refine_diff_density_rms 0.070
_refine_ls_extinction_method none
_refine_ls_goodness_of_fit_ref 1.032
_refine_ls_hydrogen_treatment mixed
_refine_ls_matrix_type full
_refine_ls_number_parameters 361
_refine_ls_number_reflns 5629
_refine_ls_number_restraints 9
_refine_ls_restrained_S_all 1.033
_refine_ls_R_factor_all 0.0698
_refine_ls_R_factor_gt 0.0542
_refine_ls_shift/su_max 0.001
_refine_ls_shift/su_mean 0.000
_refine_ls_structure_factor_coef Fsqd
_refine_ls_weighting_details 'calc w=1/[\s^2^(Fo^2^)+(0.0582P)^2^+6.3302P] where P=(Fo^2^+2Fc^2^)/3'
_refine_ls_weighting_scheme calc
_refine_ls_wR_factor_gt 0.1264
_refine_ls_wR_factor_ref 0.1356
_reflns_number_gt 4617
_reflns_number_total 5629
_reflns_threshold_expression >2sigma(I)
_cod_data_source_file c3ce40565f.txt
_cod_data_source_block z
_cod_depositor_comments
;
The following automatic conversions were performed:

'_symmetry_cell_setting' value 'Orthorhombic' changed to
'orthorhombic' according to
/home/saulius/struct/CIF-dictionaries/cif_core.dic dictionary named
'cif_core.dic' version 2.4.2 from
2011-04-26.

'_exptl_absorpt_correction_type' value 'Multi-scan'
changed to 'multi-scan' according to
/home/saulius/struct/CIF-dictionaries/cif_core.dic dictionary named
'cif_core.dic' version 2.4.2 from 2011-04-26.

Automatic conversion script
Id: cif_fix_values 1891 2012-01-12 08:04:46Z andrius 
;
_cod_original_sg_symbol_H-M Pbcn
_cod_database_code 7209982

loop_
_symmetry_equiv_pos_as_xyz
'x, y, z'
'-x+1/2, -y+1/2, z+1/2'
'x+1/2, -y+1/2, -z'
'-x, y, -z+1/2'
'-x, -y, -z'
'x-1/2, y-1/2, -z-1/2'
'-x-1/2, y-1/2, z'
'x, -y, z-1/2'

loop_
_atom_site_label
_atom_site_type_symbol
_atom_site_fract_x
_atom_site_fract_y
_atom_site_fract_z
_atom_site_U_iso_or_equiv
_atom_site_adp_type
_atom_site_occupancy
_atom_site_symmetry_multiplicity
_atom_site_calc_flag
_atom_site_refinement_flags
Mn1 Mn 0.522825(18) 0.21230(4) 0.11317(3) 0.03038(14) Uani 1 1 d .
Mn2 Mn 0.269050(19) 0.10617(4) -0.00940(3) 0.03338(14) Uani 1 1 d .
C1 C 0.76167(13) 0.1313(2) 0.0059(2) 0.0347(7) Uani 1 1 d .
H1 H 0.7992 0.1152 -0.0046 0.042 Uiso 1 1 calc R
C2 C 0.68666(12) 0.2127(2) 0.0282(2) 0.0289(6) Uani 1 1 d .
C3 C 0.65141(12) 0.3031(2) 0.0450(2) 0.0316(7) Uani 1 1 d .
C4 C 0.58995(13) 0.4113(2) 0.0785(2) 0.0344(7) Uani 1 1 d .
C5 C 0.53589(13) 0.4549(3) 0.1048(2) 0.0364(7) Uani 1 1 d .
C6 C 0.52568(16) 0.5605(3) 0.1049(3) 0.0517(10) Uani 1 1 d .
H6 H 0.5536 0.6067 0.0884 0.062 Uiso 1 1 calc R
C7 C 0.47356(18) 0.5959(3) 0.1299(3) 0.0619(12) Uani 1 1 d .
H7 H 0.4656 0.6662 0.1295 0.074 Uiso 1 1 calc R
C8 C 0.43349(18) 0.5260(4) 0.1553(3) 0.0693(14) Uani 1 1 d .
H8 H 0.3982 0.5483 0.1731 0.083 Uiso 1 1 calc R
C9 C 0.44657(16) 0.4225(3) 0.1539(3) 0.0594(12) Uani 1 1 d .
H9 H 0.4193 0.3755 0.1711 0.071 Uiso 1 1 calc R
C10 C 0.37454(16) 0.1369(4) 0.2725(2) 0.0648(13) Uani 1 1 d .
H10 H 0.3533 0.1234 0.3202 0.078 Uiso 1 1 calc R
C11 C 0.39860(12) 0.1550(3) 0.1485(2) 0.0336(7) Uani 1 1 d .
C12 C 0.40149(12) 0.1626(2) 0.0575(2) 0.0311(6) Uani 1 1 d .
C13 C 0.38689(14) 0.1642(3) -0.0712(2) 0.0354(7) Uani 1 1 d .
C14 C 0.35707(16) 0.1546(3) -0.1519(2) 0.0433(8) Uani 1 1 d .
C15 C 0.3825(2) 0.1717(4) -0.2280(3) 0.0699(13) Uani 1 1 d .
H15 H 0.4204 0.1896 -0.2307 0.084 Uiso 1 1 calc R
C16 C 0.3514(3) 0.1620(5) -0.2998(3) 0.0897(18) Uani 1 1 d .
H16 H 0.3680 0.1727 -0.3519 0.108 Uiso 1 1 calc R
C17 C 0.2958(3) 0.1366(5) -0.2943(3) 0.0864(17) Uani 1 1 d .
H17 H 0.2739 0.1308 -0.3423 0.104 Uiso 1 1 calc R
C18 C 0.2728(2) 0.1199(4) -0.2170(3) 0.0660(13) Uani 1 1 d .
H18 H 0.2350 0.1020 -0.2136 0.079 Uiso 1 1 calc R
N1 N 0.74244(11) 0.2280(2) 0.01313(19) 0.0360(6) Uani 1 1 d .
N2 N 0.67210(10) 0.11453(19) 0.02929(17) 0.0306(5) Uani 1 1 d .
N3 N 0.72169(10) 0.06073(19) 0.01512(17) 0.0310(6) Uani 1 1 d .
N4 N 0.59661(10) 0.30795(18) 0.06707(17) 0.0299(5) Uani 1 1 d .
N5 N 0.67627(11) 0.3958(2) 0.0429(2) 0.0433(7) Uani 1 1 d .
N6 N 0.63600(12) 0.4668(2) 0.0652(2) 0.0478(8) Uani 1 1 d .
N7 N 0.49698(12) 0.3858(2) 0.1287(2) 0.0402(7) Uani 1 1 d .
N8 N 0.35295(12) 0.1318(3) 0.1947(2) 0.0583(10) Uani 1 1 d .
N9 N 0.44462(10) 0.1732(2) 0.19297(17) 0.0352(6) Uani 1 1 d .
N10 N 0.42852(12) 0.1626(3) 0.27590(18) 0.0460(7) Uani 1 1 d .
N11 N 0.35998(10) 0.1464(2) 0.00269(17) 0.0326(6) Uani 1 1 d .
N12 N 0.45021(11) 0.1890(2) 0.02222(17) 0.0360(6) Uani 1 1 d .
N13 N 0.44060(12) 0.1894(2) -0.06288(17) 0.0393(7) Uani 1 1 d .
N14 N 0.30244(14) 0.1279(2) -0.14563(19) 0.0453(7) Uani 1 1 d .
O1 O 0.55816(10) 0.0772(2) 0.04520(19) 0.0487(6) Uani 1 1 d D
H1A H 0.5945(8) 0.078(4) 0.045(3) 0.073 Uiso 1 1 d D
H1B H 0.5474(17) 0.076(4) -0.0052(15) 0.073 Uiso 1 1 d D
O2 O 0.25095(11) 0.1000(3) 0.12657(17) 0.0537(7) Uani 1 1 d D
H2A H 0.2812(11) 0.112(4) 0.152(3) 0.081 Uiso 1 1 d D
H2B H 0.2220(11) 0.101(4) 0.155(3) 0.081 Uiso 1 1 d D
O3 O 0.5285(2) 0.0776(6) -0.1336(4) 0.135(2) Uani 1 1 d D
H3B H 0.515(4) 0.065(8) -0.186(3) 0.202 Uiso 1 1 d D
H3A H 0.501(3) 0.119(7) -0.115(5) 0.202 Uiso 1 1 d D
O4 O 0.1839(3) 0.0946(5) 0.2882(4) 0.165(2) Uani 1 1 d .

loop_
_atom_site_aniso_label
_atom_site_aniso_U_11
_atom_site_aniso_U_22
_atom_site_aniso_U_33
_atom_site_aniso_U_23
_atom_site_aniso_U_13
_atom_site_aniso_U_12
Mn1 0.0212(2) 0.0336(3) 0.0363(3) 0.0027(2) -0.00122(18) -0.00258(18)
Mn2 0.0262(2) 0.0213(2) 0.0527(3) -0.0014(2) -0.0113(2) 0.00208(18)
C1 0.0267(15) 0.0279(15) 0.0494(19) -0.0010(13) 0.0042(13) 0.0040(12)
C2 0.0253(13) 0.0236(14) 0.0379(16) 0.0002(12) 0.0060(12) -0.0006(11)
C3 0.0235(13) 0.0256(15) 0.0456(18) -0.0008(13) 0.0090(13) -0.0001(11)
C4 0.0294(15) 0.0247(15) 0.0490(19) 0.0016(13) 0.0078(14) 0.0030(12)
C5 0.0309(15) 0.0306(16) 0.0476(19) -0.0005(14) 0.0048(14) 0.0047(13)
C6 0.047(2) 0.0327(19) 0.075(3) 0.0014(18) 0.0133(19) 0.0056(16)
C7 0.054(2) 0.044(2) 0.088(3) -0.005(2) 0.011(2) 0.0222(19)
C8 0.040(2) 0.061(3) 0.107(4) -0.004(3) 0.022(2) 0.021(2)
C9 0.0333(18) 0.047(2) 0.097(3) 0.001(2) 0.021(2) 0.0089(17)
C10 0.0353(18) 0.122(4) 0.037(2) -0.008(2) 0.0026(16) -0.026(2)
C11 0.0234(14) 0.0428(18) 0.0347(16) -0.0022(14) -0.0004(12) -0.0041(13)
C12 0.0242(14) 0.0326(16) 0.0366(17) 0.0007(13) -0.0039(12) -0.0009(12)
C13 0.0375(17) 0.0328(17) 0.0359(17) 0.0013(13) -0.0039(14) 0.0020(13)
C14 0.053(2) 0.0387(19) 0.0381(18) 0.0013(15) -0.0087(16) 0.0010(16)
C15 0.071(3) 0.102(4) 0.038(2) 0.004(2) -0.001(2) -0.001(3)
C16 0.108(5) 0.125(5) 0.037(2) 0.003(3) -0.011(3) 0.002(4)
C17 0.115(5) 0.097(4) 0.047(3) -0.006(3) -0.040(3) -0.007(4)
C18 0.074(3) 0.067(3) 0.057(3) -0.001(2) -0.031(2) -0.014(2)
N1 0.0271(12) 0.0221(13) 0.0589(18) -0.0004(11) 0.0107(12) -0.0018(10)
N2 0.0279(12) 0.0221(12) 0.0417(15) -0.0007(10) 0.0024(11) 0.0004(10)
N3 0.0273(12) 0.0218(12) 0.0439(15) -0.0011(11) -0.0003(11) 0.0032(10)
N4 0.0252(12) 0.0207(12) 0.0437(15) -0.0005(10) 0.0064(11) 0.0005(9)
N5 0.0286(13) 0.0223(13) 0.079(2) -0.0015(13) 0.0178(14) -0.0007(11)
N6 0.0331(14) 0.0248(14) 0.085(2) -0.0034(14) 0.0186(15) -0.0002(11)
N7 0.0275(13) 0.0373(15) 0.0557(18) 0.0004(13) 0.0069(12) 0.0028(12)
N8 0.0320(15) 0.104(3) 0.0391(17) -0.0098(18) 0.0022(13) -0.0221(17)
N9 0.0264(12) 0.0464(16) 0.0329(14) 0.0008(12) -0.0021(10) -0.0046(11)
N10 0.0323(14) 0.073(2) 0.0326(15) -0.0062(14) -0.0002(12) -0.0103(15)
N11 0.0269(12) 0.0327(14) 0.0382(14) -0.0015(11) -0.0052(11) -0.0010(11)
N12 0.0270(13) 0.0448(16) 0.0361(14) 0.0004(12) -0.0007(11) -0.0029(11)
N13 0.0374(15) 0.0477(17) 0.0328(14) 0.0029(12) 0.0006(12) -0.0031(13)
N14 0.0519(18) 0.0405(16) 0.0435(16) -0.0009(13) -0.0173(14) -0.0025(14)
O1 0.0323(12) 0.0432(14) 0.0705(18) -0.0126(14) -0.0021(12) -0.0024(11)
O2 0.0317(12) 0.075(2) 0.0544(16) -0.0079(14) -0.0008(12) -0.0033(14)
O3 0.107(4) 0.169(6) 0.129(4) -0.004(4) 0.041(3) 0.033(4)
O4 0.179(6) 0.157(6) 0.159(6) 0.015(4) 0.015(5) -0.006(4)

loop_
_atom_type_symbol
_atom_type_description
_atom_type_scat_dispersion_real
_atom_type_scat_dispersion_imag
_atom_type_scat_source
C C 0.0033 0.0016 'International Tables Vol C Tables 4.2.6.8 and 6.1.1.4'
H H 0.0000 0.0000 'International Tables Vol C Tables 4.2.6.8 and 6.1.1.4'
N N 0.0061 0.0033 'International Tables Vol C Tables 4.2.6.8 and 6.1.1.4'
O O 0.0106 0.0060 'International Tables Vol C Tables 4.2.6.8 and 6.1.1.4'
Mn Mn 0.3368 0.7283 'International Tables Vol C Tables 4.2.6.8 and 6.1.1.4'

loop_
_geom_angle_atom_site_label_1
_geom_angle_atom_site_label_2
_geom_angle_atom_site_label_3
_geom_angle
_geom_angle_site_symmetry_1
_geom_angle_site_symmetry_3
N10 Mn1 O1 87.96(12) 4_655 .
N10 Mn1 N4 90.85(11) 4_655 .
O1 Mn1 N4 88.84(9) . .
N10 Mn1 N12 150.37(12) 4_655 .
O1 Mn1 N12 82.56(10) . .
N4 Mn1 N12 116.82(10) . .
N10 Mn1 N9 85.12(10) 4_655 .
O1 Mn1 N9 113.61(10) . .
N4 Mn1 N9 156.97(10) . .
N12 Mn1 N9 73.31(10) . .
N10 Mn1 N7 109.35(12) 4_655 .
O1 Mn1 N7 154.89(11) . .
N4 Mn1 N7 73.33(9) . .
N12 Mn1 N7 89.78(11) . .
N9 Mn1 N7 86.62(10) . .
N3 Mn2 O2 91.44(11) 5_655 .
N3 Mn2 N11 97.92(10) 5_655 .
O2 Mn2 N11 96.41(10) . .
N3 Mn2 N1 168.70(9) 5_655 3_455
O2 Mn2 N1 90.32(12) . 3_455
N11 Mn2 N1 92.97(10) . 3_455
N3 Mn2 N5 94.42(10) 5_655 3_455
O2 Mn2 N5 92.39(12) . 3_455
N11 Mn2 N5 164.63(11) . 3_455
N1 Mn2 N5 74.36(10) 3_455 3_455
N3 Mn2 N14 92.66(10) 5_655 .
O2 Mn2 N14 169.93(10) . .
N11 Mn2 N14 73.92(10) . .
N1 Mn2 N14 87.45(11) 3_455 .
N5 Mn2 N14 96.45(12) 3_455 .
N3 C1 N1 113.0(3) . .
N3 C1 H1 123.5 . .
N1 C1 H1 123.5 . .
N2 C2 N1 113.5(3) . .
N2 C2 C3 128.2(3) . .
N1 C2 C3 118.2(3) . .
N5 C3 N4 113.0(3) . .
N5 C3 C2 117.4(3) . .
N4 C3 C2 129.5(3) . .
N6 C4 N4 114.6(3) . .
N6 C4 C5 124.1(3) . .
N4 C4 C5 121.3(3) . .
N7 C5 C6 122.4(3) . .
N7 C5 C4 115.4(3) . .
C6 C5 C4 122.2(3) . .
C7 C6 C5 119.0(4) . .
C7 C6 H6 120.5 . .
C5 C6 H6 120.5 . .
C8 C7 C6 119.2(4) . .
C8 C7 H7 120.4 . .
C6 C7 H7 120.4 . .
C7 C8 C9 118.7(4) . .
C7 C8 H8 120.7 . .
C9 C8 H8 120.7 . .
N7 C9 C8 123.3(4) . .
N7 C9 H9 118.4 . .
C8 C9 H9 118.4 . .
N10 C10 N8 114.7(3) . .
N10 C10 H10 122.6 . .
N8 C10 H10 122.6 . .
N9 C11 N8 114.2(3) . .
N9 C11 C12 118.9(3) . .
N8 C11 C12 126.8(3) . .
N12 C12 N11 113.9(3) . .
N12 C12 C11 118.7(3) . .
N11 C12 C11 127.4(3) . .
N13 C13 N11 114.0(3) . .
N13 C13 C14 124.9(3) . .
N11 C13 C14 121.1(3) . .
N14 C14 C15 122.1(4) . .
N14 C14 C13 114.8(3) . .
C15 C14 C13 123.1(4) . .
C16 C15 C14 119.1(5) . .
C16 C15 H15 120.4 . .
C14 C15 H15 120.4 . .
C17 C16 C15 119.3(5) . .
C17 C16 H16 120.3 . .
C15 C16 H16 120.3 . .
C16 C17 C18 118.9(4) . .
C16 C17 H17 120.5 . .
C18 C17 H17 120.5 . .
N14 C18 C17 123.0(5) . .
N14 C18 H18 118.5 . .
C17 C18 H18 118.5 . .
C1 N1 C2 102.2(2) . .
C1 N1 Mn2 143.0(2) . 3
C2 N1 Mn2 114.81(19) . 3
C2 N2 N3 105.0(2) . .
C1 N3 N2 106.3(2) . .
C1 N3 Mn2 127.4(2) . 5_655
N2 N3 Mn2 126.30(18) . 5_655
C3 N4 C4 101.1(2) . .
C3 N4 Mn1 143.5(2) . .
C4 N4 Mn1 113.82(19) . .
C3 N5 N6 106.6(2) . .
C3 N5 Mn2 115.1(2) . 3
N6 N5 Mn2 138.2(2) . 3
C4 N6 N5 104.7(3) . .
C5 N7 C9 117.4(3) . .
C5 N7 Mn1 115.4(2) . .
C9 N7 Mn1 127.0(3) . .
C10 N8 C11 100.9(3) . .
C11 N9 N10 105.5(2) . .
C11 N9 Mn1 114.0(2) . .
N10 N9 Mn1 140.5(2) . .
C10 N10 N9 104.6(3) . .
C10 N10 Mn1 127.7(2) . 4_655
N9 N10 Mn1 126.4(2) . 4_655
C12 N11 C13 101.2(3) . .
C12 N11 Mn2 144.0(2) . .
C13 N11 Mn2 114.8(2) . .
C12 N12 N13 105.9(3) . .
C12 N12 Mn1 115.0(2) . .
N13 N12 Mn1 139.0(2) . .
C13 N13 N12 105.0(3) . .
C18 N14 C14 117.5(4) . .
C18 N14 Mn2 127.1(3) . .
C14 N14 Mn2 115.3(2) . .
Mn1 O1 H1A 111(3) . .
Mn1 O1 H1B 112(3) . .
H1A O1 H1B 108(3) . .
Mn2 O2 H2A 108(3) . .
Mn2 O2 H2B 135(3) . .
H2A O2 H2B 116(3) . .
H3B O3 H3A 99(3) . .

loop_
_geom_bond_atom_site_label_1
_geom_bond_atom_site_label_2
_geom_bond_distance
_geom_bond_site_symmetry_2
Mn1 N10 2.209(3) 4_655
Mn1 O1 2.222(3) .
Mn1 N4 2.268(2) .
Mn1 N12 2.274(3) .
Mn1 N9 2.308(3) .
Mn1 N7 2.341(3) .
Mn2 N3 2.174(3) 5_655
Mn2 O2 2.213(3) .
Mn2 N11 2.229(3) .
Mn2 N1 2.238(3) 3_455
Mn2 N5 2.267(3) 3_455
Mn2 N14 2.331(3) .
C1 N3 1.326(4) .
C1 N1 1.338(4) .
C1 H1 0.9300 .
C2 N2 1.317(4) .
C2 N1 1.361(4) .
C2 C3 1.464(4) .
C3 N5 1.338(4) .
C3 N4 1.349(4) .
C4 N6 1.326(4) .
C4 N4 1.360(4) .
C4 C5 1.464(4) .
C5 N7 1.341(4) .
C5 C6 1.389(5) .
C6 C7 1.378(5) .
C6 H6 0.9300 .
C7 C8 1.374(6) .
C7 H7 0.9300 .
C8 C9 1.375(6) .
C8 H8 0.9300 .
C9 N7 1.349(4) .
C9 H9 0.9300 .
C10 N10 1.326(4) .
C10 N8 1.345(5) .
C10 H10 0.9300 .
C11 N9 1.324(4) .
C11 N8 1.345(4) .
C11 C12 1.456(4) .
C12 N12 1.331(4) .
C12 N11 1.335(4) .
C13 N13 1.323(4) .
C13 N11 1.361(4) .
C13 C14 1.474(5) .
C14 N14 1.346(5) .
C14 C15 1.374(6) .
C15 C16 1.371(7) .
C15 H15 0.9300 .
C16 C17 1.363(8) .
C16 H16 0.9300 .
C17 C18 1.366(7) .
C17 H17 0.9300 .
C18 N14 1.342(5) .
C18 H18 0.9300 .
N1 Mn2 2.238(3) 3
N2 N3 1.386(3) .
N3 Mn2 2.174(3) 5_655
N5 N6 1.373(4) .
N5 Mn2 2.267(3) 3
N9 N10 1.384(4) .
N10 Mn1 2.209(3) 4_655
N12 N13 1.377(4) .
O1 H1A 0.862(18) .
O1 H1B 0.844(18) .
O2 H2A 0.843(18) .
O2 H2B 0.825(18) .
O3 H3B 0.90(2) .
O3 H3A 0.90(2) .

loop_
_geom_torsion_atom_site_label_1
_geom_torsion_atom_site_label_2
_geom_torsion_atom_site_label_3
_geom_torsion_atom_site_label_4
_geom_torsion
_geom_torsion_site_symmetry_1
_geom_torsion_site_symmetry_4
N2 C2 C3 N5 177.8(3) . .
N1 C2 C3 N5 1.3(5) . .
N2 C2 C3 N4 1.4(6) . .
N1 C2 C3 N4 -175.0(3) . .
N6 C4 C5 N7 -169.2(4) . .
N4 C4 C5 N7 9.7(5) . .
N6 C4 C5 C6 10.8(6) . .
N4 C4 C5 C6 -170.3(4) . .
N7 C5 C6 C7 -0.5(6) . .
C4 C5 C6 C7 179.5(4) . .
C5 C6 C7 C8 1.1(7) . .
C6 C7 C8 C9 -0.9(8) . .
C7 C8 C9 N7 0.0(8) . .
N9 C11 C12 N12 -0.9(5) . .
N8 C11 C12 N12 178.4(4) . .
N9 C11 C12 N11 179.4(3) . .
N8 C11 C12 N11 -1.3(6) . .
N13 C13 C14 N14 179.9(3) . .
N11 C13 C14 N14 0.3(5) . .
N13 C13 C14 C15 -0.3(6) . .
N11 C13 C14 C15 -179.9(4) . .
N14 C14 C15 C16 0.5(8) . .
C13 C14 C15 C16 -179.3(5) . .
C14 C15 C16 C17 0.6(9) . .
C15 C16 C17 C18 -1.0(10) . .
C16 C17 C18 N14 0.5(9) . .
N3 C1 N1 C2 0.2(4) . .
N3 C1 N1 Mn2 -179.9(3) . 3
N2 C2 N1 C1 -0.7(4) . .
C3 C2 N1 C1 176.3(3) . .
N2 C2 N1 Mn2 179.4(2) . 3
C3 C2 N1 Mn2 -3.6(4) . 3
N1 C2 N2 N3 0.8(4) . .
C3 C2 N2 N3 -175.8(3) . .
N1 C1 N3 N2 0.2(4) . .
N1 C1 N3 Mn2 -179.8(2) . 5_655
C2 N2 N3 C1 -0.6(3) . .
C2 N2 N3 Mn2 179.4(2) . 5_655
N5 C3 N4 C4 -0.2(4) . .
C2 C3 N4 C4 176.3(3) . .
N5 C3 N4 Mn1 -163.6(3) . .
C2 C3 N4 Mn1 12.9(6) . .
N6 C4 N4 C3 -0.1(4) . .
C5 C4 N4 C3 -179.1(3) . .
N6 C4 N4 Mn1 169.2(3) . .
C5 C4 N4 Mn1 -9.8(4) . .
N10 Mn1 N4 C3 57.3(4) 4_655 .
O1 Mn1 N4 C3 -30.6(4) . .
N12 Mn1 N4 C3 -111.7(4) . .
N9 Mn1 N4 C3 136.8(4) . .
N7 Mn1 N4 C3 167.3(4) . .
N10 Mn1 N4 C4 -104.8(2) 4_655 .
O1 Mn1 N4 C4 167.3(2) . .
N12 Mn1 N4 C4 86.2(2) . .
N9 Mn1 N4 C4 -25.3(4) . .
N7 Mn1 N4 C4 5.2(2) . .
N4 C3 N5 N6 0.4(4) . .
C2 C3 N5 N6 -176.6(3) . .
N4 C3 N5 Mn2 178.6(2) . 3
C2 C3 N5 Mn2 1.6(4) . 3
N4 C4 N6 N5 0.3(4) . .
C5 C4 N6 N5 179.3(3) . .
C3 N5 N6 C4 -0.4(4) . .
Mn2 N5 N6 C4 -177.9(3) 3 .
C6 C5 N7 C9 -0.3(6) . .
C4 C5 N7 C9 179.7(4) . .
C6 C5 N7 Mn1 175.7(3) . .
C4 C5 N7 Mn1 -4.3(4) . .
C8 C9 N7 C5 0.6(7) . .
C8 C9 N7 Mn1 -174.9(4) . .
N10 Mn1 N7 C5 84.6(3) 4_655 .
O1 Mn1 N7 C5 -46.8(4) . .
N4 Mn1 N7 C5 -0.3(2) . .
N12 Mn1 N7 C5 -118.5(3) . .
N9 Mn1 N7 C5 168.2(3) . .
N10 Mn1 N7 C9 -99.8(4) 4_655 .
O1 Mn1 N7 C9 128.8(4) . .
N4 Mn1 N7 C9 175.3(4) . .
N12 Mn1 N7 C9 57.1(4) . .
N9 Mn1 N7 C9 -16.2(4) . .
N10 C10 N8 C11 1.0(6) . .
N9 C11 N8 C10 -0.1(5) . .
C12 C11 N8 C10 -179.4(4) . .
N8 C11 N9 N10 -0.7(4) . .
C12 C11 N9 N10 178.6(3) . .
N8 C11 N9 Mn1 179.8(3) . .
C12 C11 N9 Mn1 -0.8(4) . .
N10 Mn1 N9 C11 -158.0(3) 4_655 .
O1 Mn1 N9 C11 -72.4(3) . .
N4 Mn1 N9 C11 121.3(3) . .
N12 Mn1 N9 C11 1.4(2) . .
N7 Mn1 N9 C11 92.2(2) . .
N10 Mn1 N9 N10 22.8(3) 4_655 .
O1 Mn1 N9 N10 108.4(4) . .
N4 Mn1 N9 N10 -57.9(5) . .
N12 Mn1 N9 N10 -177.8(4) . .
N7 Mn1 N9 N10 -87.0(4) . .
N8 C10 N10 N9 -1.5(6) . .
N8 C10 N10 Mn1 166.0(3) . 4_655
C11 N9 N10 C10 1.3(4) . .
Mn1 N9 N10 C10 -179.5(3) . .
C11 N9 N10 Mn1 -166.4(2) . 4_655
Mn1 N9 N10 Mn1 12.8(5) . 4_655
N12 C12 N11 C13 0.4(4) . .
C11 C12 N11 C13 -179.9(3) . .
N12 C12 N11 Mn2 -178.2(3) . .
C11 C12 N11 Mn2 1.4(6) . .
N13 C13 N11 C12 0.0(4) . .
C14 C13 N11 C12 179.6(3) . .
N13 C13 N11 Mn2 179.1(2) . .
C14 C13 N11 Mn2 -1.3(4) . .
N3 Mn2 N11 C12 -89.8(4) 5_655 .
O2 Mn2 N11 C12 2.6(4) . .
N1 Mn2 N11 C12 93.3(4) 3_455 .
N5 Mn2 N11 C12 127.1(5) 3_455 .
N14 Mn2 N11 C12 179.7(4) . .
N3 Mn2 N11 C13 91.7(2) 5_655 .
O2 Mn2 N11 C13 -175.9(2) . .
N1 Mn2 N11 C13 -85.3(2) 3_455 .
N5 Mn2 N11 C13 -51.4(5) 3_455 .
N14 Mn2 N11 C13 1.2(2) . .
N11 C12 N12 N13 -0.7(4) . .
C11 C12 N12 N13 179.7(3) . .
N11 C12 N12 Mn1 -178.1(2) . .
C11 C12 N12 Mn1 2.2(4) . .
N10 Mn1 N12 C12 43.1(4) 4_655 .
O1 Mn1 N12 C12 115.5(2) . .
N4 Mn1 N12 C12 -159.6(2) . .
N9 Mn1 N12 C12 -1.9(2) . .
N7 Mn1 N12 C12 -88.4(2) . .
N10 Mn1 N12 N13 -133.1(3) 4_655 .
O1 Mn1 N12 N13 -60.7(3) . .
N4 Mn1 N12 N13 24.2(4) . .
N9 Mn1 N12 N13 -178.2(4) . .
N7 Mn1 N12 N13 95.3(3) . .
N11 C13 N13 N12 -0.4(4) . .
C14 C13 N13 N12 -180.0(3) . .
C12 N12 N13 C13 0.6(4) . .
Mn1 N12 N13 C13 177.1(3) . .
C17 C18 N14 C14 0.5(7) . .
C17 C18 N14 Mn2 178.2(4) . .
C15 C14 N14 C18 -1.0(6) . .
C13 C14 N14 C18 178.8(3) . .
C15 C14 N14 Mn2 -179.0(3) . .
C13 C14 N14 Mn2 0.8(4) . .
N3 Mn2 N14 C18 83.7(4) 5_655 .
O2 Mn2 N14 C18 -162.4(6) . .
N11 Mn2 N14 C18 -178.9(4) . .
N1 Mn2 N14 C18 -85.0(4) 3_455 .
N5 Mn2 N14 C18 -11.1(4) 3_455 .
N3 Mn2 N14 C14 -98.6(3) 5_655 .
O2 Mn2 N14 C14 15.4(8) . .
N11 Mn2 N14 C14 -1.1(2) . .
N1 Mn2 N14 C14 92.7(3) 3_455 .
N5 Mn2 N14 C14 166.7(3) 3_455 .
